data_4034568
loop_
_publ_author_name
'Qin, Pengjin'
'Holland, Ryan L.'
'Bunker, Kevin D.'
'O'Connor, Joseph M'
'Baldridge, Kim K.'
'Rheingold, Arnold L.'

_publ_section_title
;
 Acid-Induced Liberation of Polysubstituted Cyclopentadiene Ligands from
 Cyclopentadienyl Cobalt: A [2 + 2 + 1] Cycloaddition Route toward
 1,2,4-Trisubstituted Cyclopentadienes.
;
_journal_issue 21
_journal_name_full 'The Journal of organic chemistry'
_journal_page_first 13992
_journal_page_last 14004
_journal_paper_doi 10.1021/acs.joc.9b02182
_journal_volume 84
_journal_year 2019
_chemical_formula_moiety 'C17 H22 O5 S Si'
_chemical_formula_sum 'C17 H22 O5 S Si'
_chemical_formula_weight 366.49
_space_group_crystal_system monoclinic
_space_group_IT_number 14
_space_group_name_Hall '-P 2ybc'
_space_group_name_H-M_alt 'P 1 21/c 1'
_atom_sites_solution_hydrogens geom
_atom_sites_solution_primary dual
_atom_sites_solution_secondary difmap
_audit_creation_date 2017-01-12
_audit_creation_method
;
Olex2 1.2-beta
(compiled 2017.01.04 svn.r3372 for OlexSys, GUI svn.r5289)
;
_cell_angle_alpha 90
_cell_angle_beta 107.173(2)
_cell_angle_gamma 90
_cell_formula_units_Z 4
_cell_length_a 15.5019(8)
_cell_length_b 8.5732(5)
_cell_length_c 14.4028(8)
_cell_measurement_reflns_used 7728
_cell_measurement_temperature 100.0
_cell_measurement_theta_max 25.709
_cell_measurement_theta_min 2.751
_cell_volume 1828.81(18)
_computing_cell_refinement 'SAINT v8.34A (Bruker, 2013)'
_computing_data_collection 'APEX2 v2014.11-0 (Bruker, 2014)'
_computing_data_reduction 'SAINT v8.34A (Bruker, 2013)'
_computing_molecular_graphics 'Olex2 (Dolomanov et al., 2009)'
_computing_publication_material 'Olex2 (Dolomanov et al., 2009)'
_computing_structure_refinement 'ShelXL (Sheldrick, 2015)'
_computing_structure_solution 'ShelXT (Sheldrick, 2015)'
_diffrn_ambient_temperature 100.0
_diffrn_detector 'Bruker APEX-II CCD'
_diffrn_detector_area_resol_mean 7.9
_diffrn_detector_type 'CCD Area Detector'
_diffrn_measured_fraction_theta_full 1.000
_diffrn_measured_fraction_theta_max 0.996
_diffrn_measurement_device 'Kappa Four-Circle Diffractometer'
_diffrn_measurement_device_type 'Bruker X8 APEX II'
_diffrn_measurement_method '\w and \f scans'
_diffrn_radiation_monochromator graphite
_diffrn_radiation_probe x-ray
_diffrn_radiation_type MoK\a
_diffrn_radiation_wavelength 0.71073
_diffrn_radiation_xray_symbol K-L~3~
_diffrn_reflns_av_R_equivalents 0.0467
_diffrn_reflns_av_unetI/netI 0.0274
_diffrn_reflns_Laue_measured_fraction_full 1.000
_diffrn_reflns_Laue_measured_fraction_max 0.996
_diffrn_reflns_limit_h_max 14
_diffrn_reflns_limit_h_min -18
_diffrn_reflns_limit_k_max 10
_diffrn_reflns_limit_k_min -10
_diffrn_reflns_limit_l_max 17
_diffrn_reflns_limit_l_min -16
_diffrn_reflns_number 31136
_diffrn_reflns_point_group_measured_fraction_full 1.000
_diffrn_reflns_point_group_measured_fraction_max 0.996
_diffrn_reflns_theta_full 25.000
_diffrn_reflns_theta_max 25.786
_diffrn_reflns_theta_min 2.745
_diffrn_source 'sealed tube'
_diffrn_source_type fine-focus
_diffrn_standards_number 0
_exptl_absorpt_coefficient_mu 0.265
_exptl_absorpt_correction_T_max 0.0921
_exptl_absorpt_correction_T_min 0.0667
_exptl_absorpt_correction_type multi-scan
_exptl_absorpt_process_details
'SADABS-2014/5 (Bruker,2014/5) was used for absorption correction. wR2(int) was 0.0588 before and 0.0514 after correction. The Ratio of minimum to maximum transmission is 0.7242. The \l/2 correction factor is 0.00150.'
_exptl_crystal_colour Colorless
_exptl_crystal_colour_primary Colorless
_exptl_crystal_density_diffrn 1.331
_exptl_crystal_description Block
_exptl_crystal_F_000 776
_exptl_crystal_size_max 0.346
_exptl_crystal_size_mid 0.317
_exptl_crystal_size_min 0.294
_refine_diff_density_max 0.398
_refine_diff_density_min -0.377
_refine_diff_density_rms 0.052
_refine_ls_extinction_method none
_refine_ls_goodness_of_fit_ref 1.051
_refine_ls_hydrogen_treatment constr
_refine_ls_matrix_type full
_refine_ls_number_parameters 221
_refine_ls_number_reflns 3508
_refine_ls_number_restraints 0
_refine_ls_restrained_S_all 1.051
_refine_ls_R_factor_all 0.0456
_refine_ls_R_factor_gt 0.0349
_refine_ls_shift/su_max 0.001
_refine_ls_shift/su_mean 0.000
_refine_ls_structure_factor_coef Fsqd
_refine_ls_weighting_details 'w=1/[\s^2^(Fo^2^)+(0.0378P)^2^+1.4559P] where P=(Fo^2^+2Fc^2^)/3'
_refine_ls_weighting_scheme calc
_refine_ls_wR_factor_gt 0.0845
_refine_ls_wR_factor_ref 0.0905
_reflns_Friedel_coverage 0.000
_reflns_number_gt 2929
_reflns_number_total 3508
_reflns_threshold_expression 'I > 2\s(I)'
_cod_data_source_file jo9b02182_si_002.cif
_cod_data_source_block PQ_0323
_cod_depositor_comments
;
The following automatic conversions were performed:

data item '_diffrn_radiation_probe' value 'X-ray' was changed to
'x-ray' in accordance with the
/home/data/users/saulius/crontab/automatic-downloads/current/ACS/lib/dictionaries/cif_core.dic
dictionary named 'cif_core.dic' version 2.4.2 last updated on
2011-04-26.

Automatic conversion script
Id: cif_fix_values 6909 2019-04-08 15:41:33Z antanas 
;
_cod_database_code 4034568
_shelx_shelxl_version_number 2016/6
_shelx_space_group_comment
;
The symmetry employed for this shelxl refinement is uniquely defined
by the following loop, which should always be used as a source of
symmetry information in preference to the above space-group names.
They are only intended as comments.
;
_shelx_estimated_absorpt_t_max 0.926
_shelx_estimated_absorpt_t_min 0.914
_olex2_refinement_description
;
1. Fixed Uiso
 At 1.2 times of:
  All C(H) groups, All C(H,H) groups
 At 1.5 times of:
  All C(H,H,H) groups
2.a Ternary CH refined with riding coordinates:
 C1(H1)
2.b Secondary CH2 refined with riding coordinates:
 C5(H5A,H5B), C13(H13A,H13B)
2.c Aromatic/amide H refined with riding coordinates:
 C7(H7), C8(H8), C9(H9), C10(H10), C11(H11)
2.d Idealised Me refined as rotating group:
 C14(H14A,H14B,H14C), C15(H15A,H15B,H15C), C16(H16A,H16B,H16C), C17(H17A,H17B,
 H17C)
;
_olex2_submission_special_instructions 'No special instructions were received'

loop_
_space_group_symop_operation_xyz
'x, y, z'
'-x, y+1/2, -z+1/2'
'-x, -y, -z'
'x, -y-1/2, z-1/2'

loop_
_atom_site_label
_atom_site_type_symbol
_atom_site_fract_x
_atom_site_fract_y
_atom_site_fract_z
_atom_site_U_iso_or_equiv
_atom_site_adp_type
_atom_site_occupancy
_atom_site_site_symmetry_order
_atom_site_calc_flag
_atom_site_refinement_flags_posn
S1 S 0.77904(3) 0.42477(5) 0.61990(3) 0.01829(13) Uani 1 1 d .
Si1 Si 0.87460(3) 0.81323(6) 0.70824(4) 0.01713(14) Uani 1 1 d .
O1 O 0.87552(9) 0.43702(16) 0.66267(11) 0.0281(3) Uani 1 1 d .
O2 O 0.72284(10) 0.38981(16) 0.68088(10) 0.0267(3) Uani 1 1 d .
O3 O 0.70479(9) 0.86290(17) 0.81722(9) 0.0242(3) Uani 1 1 d .
O4 O 0.61257(8) 1.00061(15) 0.69456(9) 0.0189(3) Uani 1 1 d .
O5 O 0.52131(9) 0.70610(18) 0.58047(11) 0.0296(4) Uani 1 1 d .
C1 C 0.73994(12) 0.6087(2) 0.56099(13) 0.0160(4) Uani 1 1 d .
H1 H 0.772130 0.635463 0.512303 0.019 Uiso 1 1 calc R
C2 C 0.75786(12) 0.7312(2) 0.64219(13) 0.0162(4) Uani 1 1 d .
C3 C 0.67816(12) 0.7737(2) 0.65451(13) 0.0162(4) Uani 1 1 d .
C4 C 0.59994(13) 0.6972(2) 0.58348(13) 0.0189(4) Uani 1 1 d .
C5 C 0.63758(12) 0.6055(2) 0.51409(14) 0.0191(4) Uani 1 1 d .
H5A H 0.620958 0.655135 0.449144 0.023 Uiso 1 1 calc R
H5B H 0.614636 0.497029 0.507227 0.023 Uiso 1 1 calc R
C6 C 0.75805(13) 0.2816(2) 0.52757(13) 0.0179(4) Uani 1 1 d .
C7 C 0.82081(13) 0.2586(2) 0.47650(14) 0.0222(4) Uani 1 1 d .
H7 H 0.871563 0.325504 0.486320 0.027 Uiso 1 1 calc R
C8 C 0.80744(14) 0.1367(3) 0.41158(15) 0.0264(5) Uani 1 1 d .
H8 H 0.849271 0.119569 0.375929 0.032 Uiso 1 1 calc R
C9 C 0.73341(14) 0.0386(2) 0.39765(15) 0.0262(5) Uani 1 1 d .
H9 H 0.725510 -0.046315 0.353526 0.031 Uiso 1 1 calc R
C10 C 0.67114(14) 0.0641(2) 0.44788(15) 0.0247(4) Uani 1 1 d .
H10 H 0.620200 -0.002547 0.437564 0.030 Uiso 1 1 calc R
C11 C 0.68291(13) 0.1861(2) 0.51292(14) 0.0202(4) Uani 1 1 d .
H11 H 0.640120 0.204561 0.547222 0.024 Uiso 1 1 calc R
C12 C 0.66772(12) 0.8819(2) 0.73178(14) 0.0170(4) Uani 1 1 d .
C13 C 0.60193(13) 1.1168(2) 0.76498(14) 0.0216(4) Uani 1 1 d .
H13A H 0.660138 1.169818 0.795511 0.026 Uiso 1 1 calc R
H13B H 0.581787 1.065798 0.816674 0.026 Uiso 1 1 calc R
C14 C 0.53249(14) 1.2328(2) 0.71088(15) 0.0255(5) Uani 1 1 d .
H14A H 0.552531 1.280839 0.659037 0.038 Uiso 1 1 calc GR
H14B H 0.524901 1.313784 0.755870 0.038 Uiso 1 1 calc GR
H14C H 0.474786 1.179521 0.682470 0.038 Uiso 1 1 calc GR
C15 C 0.92323(13) 0.7130(2) 0.82645(14) 0.0220(4) Uani 1 1 d .
H15A H 0.883217 0.727577 0.867230 0.033 Uiso 1 1 calc GR
H15B H 0.982723 0.757257 0.859308 0.033 Uiso 1 1 calc GR
H15C H 0.929424 0.601422 0.815211 0.033 Uiso 1 1 calc GR
C16 C 0.86214(14) 1.0245(2) 0.73106(16) 0.0279(5) Uani 1 1 d .
H16A H 0.824255 1.073968 0.671626 0.042 Uiso 1 1 calc GR
H16B H 0.921788 1.074027 0.750442 0.042 Uiso 1 1 calc GR
H16C H 0.833831 1.036866 0.783119 0.042 Uiso 1 1 calc GR
C17 C 0.94397(14) 0.7916(3) 0.62323(15) 0.0275(5) Uani 1 1 d .
H17A H 0.945677 0.681592 0.605423 0.041 Uiso 1 1 calc GR
H17B H 1.005506 0.828342 0.654939 0.041 Uiso 1 1 calc GR
H17C H 0.917230 0.853574 0.564595 0.041 Uiso 1 1 calc GR

loop_
_atom_site_aniso_label
_atom_site_aniso_U_11
_atom_site_aniso_U_22
_atom_site_aniso_U_33
_atom_site_aniso_U_23
_atom_site_aniso_U_13
_atom_site_aniso_U_12
S1 0.0213(3) 0.0155(2) 0.0158(2) -0.00130(18) 0.00211(19) 0.00208(19)
Si1 0.0152(3) 0.0167(3) 0.0184(3) 0.0007(2) 0.0034(2) -0.0014(2)
O1 0.0238(8) 0.0208(8) 0.0308(8) -0.0059(6) -0.0055(6) 0.0043(6)
O2 0.0432(9) 0.0212(8) 0.0184(7) -0.0003(6) 0.0134(7) -0.0001(6)
O3 0.0282(8) 0.0266(8) 0.0170(7) -0.0008(6) 0.0055(6) 0.0075(6)
O4 0.0211(7) 0.0183(7) 0.0173(7) -0.0011(5) 0.0053(5) 0.0045(5)
O5 0.0166(7) 0.0386(9) 0.0330(8) -0.0112(7) 0.0065(6) -0.0016(6)
C1 0.0170(9) 0.0162(10) 0.0149(9) 0.0014(7) 0.0050(7) 0.0025(7)
C2 0.0193(9) 0.0137(9) 0.0155(9) 0.0023(7) 0.0049(7) 0.0014(7)
C3 0.0181(9) 0.0149(9) 0.0153(9) 0.0027(7) 0.0044(7) 0.0014(7)
C4 0.0194(10) 0.0180(10) 0.0187(10) -0.0001(8) 0.0048(8) 0.0010(8)
C5 0.0179(10) 0.0203(10) 0.0173(9) -0.0018(8) 0.0023(8) 0.0015(8)
C6 0.0214(10) 0.0138(9) 0.0159(9) -0.0008(7) 0.0016(8) 0.0032(8)
C7 0.0195(10) 0.0241(11) 0.0223(10) 0.0020(8) 0.0052(8) 0.0007(8)
C8 0.0286(11) 0.0295(12) 0.0236(11) -0.0003(9) 0.0115(9) 0.0088(9)
C9 0.0351(12) 0.0205(11) 0.0203(10) -0.0040(8) 0.0040(9) 0.0034(9)
C10 0.0278(11) 0.0201(10) 0.0234(10) 0.0005(8) 0.0030(9) -0.0061(9)
C11 0.0201(10) 0.0214(10) 0.0192(10) 0.0027(8) 0.0061(8) 0.0021(8)
C12 0.0148(9) 0.0168(10) 0.0205(10) 0.0001(8) 0.0069(8) -0.0014(7)
C13 0.0250(11) 0.0207(10) 0.0191(10) -0.0041(8) 0.0065(8) 0.0034(8)
C14 0.0254(11) 0.0244(11) 0.0269(11) -0.0026(9) 0.0082(9) 0.0056(9)
C15 0.0201(10) 0.0222(11) 0.0208(10) 0.0016(8) 0.0016(8) -0.0007(8)
C16 0.0256(11) 0.0181(10) 0.0346(12) 0.0006(9) 0.0003(9) -0.0025(9)
C17 0.0215(10) 0.0348(13) 0.0275(11) 0.0000(9) 0.0091(9) -0.0039(9)

loop_
_atom_type_symbol
_atom_type_description
_atom_type_scat_dispersion_real
_atom_type_scat_dispersion_imag
_atom_type_scat_source
C C 0.0033 0.0016 'International Tables Vol C Tables 4.2.6.8 and 6.1.1.4'
H H 0.0000 0.0000 'International Tables Vol C Tables 4.2.6.8 and 6.1.1.4'
O O 0.0106 0.0060 'International Tables Vol C Tables 4.2.6.8 and 6.1.1.4'
S S 0.1246 0.1234 'International Tables Vol C Tables 4.2.6.8 and 6.1.1.4'
Si Si 0.0817 0.0704 'International Tables Vol C Tables 4.2.6.8 and 6.1.1.4'

loop_
_geom_angle_atom_site_label_1
_geom_angle_atom_site_label_2
_geom_angle_atom_site_label_3
_geom_angle
O1 S1 C1 107.35(9)
O1 S1 C6 107.99(9)
O2 S1 O1 119.50(9)
O2 S1 C1 106.76(8)
O2 S1 C6 107.71(9)
C6 S1 C1 106.90(8)
C15 Si1 C2 110.75(8)
C15 Si1 C16 108.88(10)
C15 Si1 C17 113.58(9)
C16 Si1 C2 108.27(9)
C16 Si1 C17 108.85(10)
C17 Si1 C2 106.36(9)
C12 O4 C13 115.45(14)
S1 C1 H1 111.2
C2 C1 S1 106.19(12)
C2 C1 H1 111.2
C5 C1 S1 110.59(13)
C5 C1 H1 111.2
C5 C1 C2 106.22(14)
C1 C2 Si1 124.22(13)
C3 C2 Si1 127.16(15)
C3 C2 C1 108.55(16)
C2 C3 C4 112.50(16)
C2 C3 C12 124.79(17)
C4 C3 C12 122.69(16)
O5 C4 C3 127.25(17)
O5 C4 C5 126.05(17)
C3 C4 C5 106.70(15)
C1 C5 H5A 110.9
C1 C5 H5B 110.9
C4 C5 C1 104.49(15)
C4 C5 H5A 110.9
C4 C5 H5B 110.9
H5A C5 H5B 108.9
C7 C6 S1 119.49(15)
C11 C6 S1 118.92(14)
C11 C6 C7 121.39(18)
C6 C7 H7 120.8
C8 C7 C6 118.46(18)
C8 C7 H7 120.8
C7 C8 H8 119.7
C7 C8 C9 120.69(18)
C9 C8 H8 119.7
C8 C9 H9 119.9
C10 C9 C8 120.19(19)
C10 C9 H9 119.9
C9 C10 H10 119.9
C11 C10 C9 120.11(19)
C11 C10 H10 119.9
C6 C11 H11 120.4
C10 C11 C6 119.15(18)
C10 C11 H11 120.4
O3 C12 O4 124.64(17)
O3 C12 C3 123.55(17)
O4 C12 C3 111.81(15)
O4 C13 H13A 110.2
O4 C13 H13B 110.2
O4 C13 C14 107.50(15)
H13A C13 H13B 108.5
C14 C13 H13A 110.2
C14 C13 H13B 110.2
C13 C14 H14A 109.5
C13 C14 H14B 109.5
C13 C14 H14C 109.5
H14A C14 H14B 109.5
H14A C14 H14C 109.5
H14B C14 H14C 109.5
Si1 C15 H15A 109.5
Si1 C15 H15B 109.5
Si1 C15 H15C 109.5
H15A C15 H15B 109.5
H15A C15 H15C 109.5
H15B C15 H15C 109.5
Si1 C16 H16A 109.5
Si1 C16 H16B 109.5
Si1 C16 H16C 109.5
H16A C16 H16B 109.5
H16A C16 H16C 109.5
H16B C16 H16C 109.5
Si1 C17 H17A 109.5
Si1 C17 H17B 109.5
Si1 C17 H17C 109.5
H17A C17 H17B 109.5
H17A C17 H17C 109.5
H17B C17 H17C 109.5

loop_
_geom_bond_atom_site_label_1
_geom_bond_atom_site_label_2
_geom_bond_distance
S1 O1 1.4435(15)
S1 O2 1.4394(14)
S1 C1 1.8083(19)
S1 C6 1.7680(19)
Si1 C2 1.9127(19)
Si1 C15 1.857(2)
Si1 C16 1.861(2)
Si1 C17 1.862(2)
O3 C12 1.206(2)
O4 C12 1.335(2)
O4 C13 1.465(2)
O5 C4 1.209(2)
C1 H1 1.0000
C1 C2 1.535(3)
C1 C5 1.530(3)
C2 C3 1.349(3)
C3 C4 1.488(3)
C3 C12 1.494(3)
C4 C5 1.517(3)
C5 H5A 0.9900
C5 H5B 0.9900
C6 C7 1.396(3)
C6 C11 1.388(3)
C7 H7 0.9500
C7 C8 1.376(3)
C8 H8 0.9500
C8 C9 1.389(3)
C9 H9 0.9500
C9 C10 1.384(3)
C10 H10 0.9500
C10 C11 1.380(3)
C11 H11 0.9500
C13 H13A 0.9900
C13 H13B 0.9900
C13 C14 1.503(3)
C14 H14A 0.9800
C14 H14B 0.9800
C14 H14C 0.9800
C15 H15A 0.9800
C15 H15B 0.9800
C15 H15C 0.9800
C16 H16A 0.9800
C16 H16B 0.9800
C16 H16C 0.9800
C17 H17A 0.9800
C17 H17B 0.9800
C17 H17C 0.9800
